data_4343362
loop_
_publ_author_name
'C\'amara, Ver\'onica'
'Barquero, Natalia'
'Bautista, Delia'
'Gil-Rubio, Juan'
'Vicente, Jos\'e'

_publ_section_title
;
 Assembly of Heterometallic Rigid-Rod Complexes and Coordination Oligomers
 from Gold(I) Metalloligands.
;
_journal_issue 13
_journal_name_full 'Inorganic chemistry'
_journal_page_first 6147
_journal_page_last 6156
_journal_paper_doi 10.1021/acs.inorgchem.5b00176
_journal_volume 54
_journal_year 2015
_chemical_formula_sum 'C68 H52 Au2 Cl2 Fe N10 O8'
_chemical_formula_weight 1657.88
_chemical_name_systematic
;
 ?
;
_space_group_crystal_system triclinic
_space_group_IT_number 2
_space_group_name_Hall '-P 1'
_space_group_name_H-M_alt 'P -1'
_symmetry_space_group_name_Hall '-P 1'
_symmetry_space_group_name_H-M 'P -1'
_atom_sites_solution_hydrogens geom
_atom_sites_solution_primary direct
_audit_creation_method SHELXL-2013
_cell_angle_alpha 67.063(2)
_cell_angle_beta 77.990(2)
_cell_angle_gamma 70.603(2)
_cell_formula_units_Z 2
_cell_length_a 14.5018(13)
_cell_length_b 15.4855(14)
_cell_length_c 15.6214(14)
_cell_measurement_reflns_used 5003
_cell_measurement_temperature 100(2)
_cell_measurement_theta_max 45.03
_cell_measurement_theta_min 5.15
_cell_volume 3034.8(5)
_computing_cell_refinement 'Bruker SAINT'
_computing_data_collection 'Bruker SMART'
_computing_data_reduction 'Bruker SAINT'
_computing_molecular_graphics 'Bruker SHELXTL'
_computing_publication_material 'Bruker SHELXTL'
_computing_structure_refinement 'SHELXL-2013 (Sheldrick, 2013)'
_computing_structure_solution 'Bruker SAINT'
_diffrn_ambient_temperature 100(2)
_diffrn_detector_area_resol_mean 8.26
_diffrn_measured_fraction_theta_full 0.993
_diffrn_measured_fraction_theta_max 0.992
_diffrn_measurement_device_type 'Bruker SMART APEX'
_diffrn_measurement_method \w-scan
_diffrn_radiation_type MoK\a
_diffrn_radiation_wavelength 0.71073
_diffrn_reflns_av_R_equivalents 0.0644
_diffrn_reflns_av_unetI/netI 0.0909
_diffrn_reflns_laue_measured_fraction_full 0.993
_diffrn_reflns_laue_measured_fraction_max 0.992
_diffrn_reflns_limit_h_max 18
_diffrn_reflns_limit_h_min -18
_diffrn_reflns_limit_k_max 19
_diffrn_reflns_limit_k_min -19
_diffrn_reflns_limit_l_max 19
_diffrn_reflns_limit_l_min -19
_diffrn_reflns_number 32942
_diffrn_reflns_point_group_measured_fraction_full 0.993
_diffrn_reflns_point_group_measured_fraction_max 0.992
_diffrn_reflns_theta_full 26.000
_diffrn_reflns_theta_max 26.369
_diffrn_reflns_theta_min 1.495
_diffrn_source 'fine-focus sealed tube'
_exptl_absorpt_coefficient_mu 5.214
_exptl_absorpt_correction_T_max 0.6805
_exptl_absorpt_correction_T_min 0.4538
_exptl_absorpt_correction_type multi-scan
_exptl_absorpt_process_details SADABS
_exptl_crystal_colour purple
_exptl_crystal_density_diffrn 1.814
_exptl_crystal_description lath
_exptl_crystal_F_000 1624
_exptl_crystal_size_max 0.180
_exptl_crystal_size_mid 0.080
_exptl_crystal_size_min 0.080
_refine_diff_density_max 2.444
_refine_diff_density_min -1.321
_refine_diff_density_rms 0.176
_refine_ls_extinction_method none
_refine_ls_goodness_of_fit_ref 0.996
_refine_ls_hydrogen_treatment constr
_refine_ls_matrix_type full
_refine_ls_number_parameters 806
_refine_ls_number_reflns 12330
_refine_ls_number_restraints 15
_refine_ls_restrained_S_all 0.998
_refine_ls_R_factor_all 0.0972
_refine_ls_R_factor_gt 0.0543
_refine_ls_shift/su_max 0.002
_refine_ls_shift/su_mean 0.000
_refine_ls_structure_factor_coef Fsqd
_refine_ls_weighting_details 'w=1/[\s^2^(Fo^2^)+(0.0613P)^2^] where P=(Fo^2^+2Fc^2^)/3'
_refine_ls_weighting_scheme calc
_refine_ls_wR_factor_gt 0.1138
_refine_ls_wR_factor_ref 0.1295
_reflns_Friedel_coverage 0.000
_reflns_number_gt 8116
_reflns_number_total 12330
_reflns_threshold_expression 'I > 2\s(I)'
_cod_data_source_file ic5b00176_si_002.cif
_cod_data_source_block nba462bs
_cod_depositor_comments 'Adding full bibliography for 4343361--4343362.cif.'
_cod_database_code 4343362
_shelx_space_group_comment
;
The symmetry employed for this shelxl refinement is uniquely defined
by the following loop, which should always be used as a source of
symmetry information in preference to the above space-group names.
They are only intended as comments.
;
_shelx_estimated_absorpt_t_min 0.454
_shelx_estimated_absorpt_t_max 0.680
_shelxl_version_number 2013-4

loop_
_space_group_symop_operation_xyz
'x, y, z'
'-x, -y, -z'

loop_
_atom_site_label
_atom_site_type_symbol
_atom_site_fract_x
_atom_site_fract_y
_atom_site_fract_z
_atom_site_U_iso_or_equiv
_atom_site_adp_type
_atom_site_occupancy
_atom_site_site_symmetry_order
_atom_site_calc_flag
_atom_site_refinement_flags_posn
_atom_site_refinement_flags_adp
_atom_site_refinement_flags_occupancy
_atom_site_disorder_assembly
_atom_site_disorder_group
Au1 Au -0.11632(3) 1.50837(2) 0.49521(2) 0.03062(11) Uani 1 1 d . . . . .
Au2 Au 0.59297(3) -0.44787(2) 0.98319(2) 0.03439(11) Uani 1 1 d . . . . .
Fe1 Fe 0.23688(9) 0.52718(9) 0.74457(8) 0.0247(3) Uani 1 1 d . . . . .
N1 N 0.3005(5) 0.5072(5) 0.6267(4) 0.0264(16) Uani 1 1 d . . . . .
N2 N 0.2888(5) 0.3905(5) 0.7907(4) 0.0251(15) Uani 1 1 d . . . . .
N3 N 0.1895(5) 0.5028(4) 0.8772(5) 0.0254(15) Uani 1 1 d . . . . .
N4 N 0.3521(5) 0.5630(5) 0.7548(4) 0.0299(17) Uani 1 1 d . . . . .
N5 N 0.1860(5) 0.6634(5) 0.7001(4) 0.0241(15) Uani 1 1 d . . . . .
N6 N 0.1059(5) 0.5365(5) 0.7191(4) 0.0278(16) Uani 1 1 d . . . . .
N7 N 0.7234(6) -0.6397(6) 0.9541(5) 0.0371(18) Uani 1 1 d . . . . .
N9 N -0.2164(5) 1.7302(6) 0.4120(6) 0.0383(19) Uani 1 1 d . . . . .
C1 C 0.3046(6) 0.5756(6) 0.5411(6) 0.031(2) Uani 1 1 d . . . . .
H1 H 0.2682 0.6414 0.5329 0.037 Uiso 1 1 calc R U . . .
C2 C 0.3605(6) 0.5533(7) 0.4638(6) 0.036(2) Uani 1 1 d . . . . .
H2 H 0.3637 0.6027 0.4043 0.043 Uiso 1 1 calc R U . . .
C3 C 0.4105(7) 0.4567(7) 0.4776(6) 0.040(2) Uani 1 1 d . . . . .
H3 H 0.4484 0.4397 0.4262 0.048 Uiso 1 1 calc R U . . .
C4 C 0.4074(7) 0.3869(7) 0.5602(6) 0.040(2) Uani 1 1 d . . . . .
H4 H 0.4422 0.3209 0.5675 0.048 Uiso 1 1 calc R U . . .
C5 C 0.3521(6) 0.4114(6) 0.6367(6) 0.0288(19) Uani 1 1 d . . . . .
C6 C 0.3425(6) 0.3441(6) 0.7326(6) 0.0276(19) Uani 1 1 d . . . . .
C7 C 0.3797(6) 0.2435(6) 0.7636(6) 0.031(2) Uani 1 1 d . . . . .
H7 H 0.4177 0.2109 0.7220 0.038 Uiso 1 1 calc R U . . .
C8 C 0.3597(6) 0.1903(6) 0.8594(6) 0.0284(19) Uani 1 1 d . . . . .
C9 C 0.3079(6) 0.2390(6) 0.9183(6) 0.031(2) Uani 1 1 d . . . . .
H9 H 0.2960 0.2045 0.9830 0.038 Uiso 1 1 calc R U . . .
C10 C 0.2726(6) 0.3409(6) 0.8818(6) 0.0285(19) Uani 1 1 d . . . . .
C11 C 0.2145(6) 0.4074(6) 0.9333(5) 0.0266(19) Uani 1 1 d . . . . .
C12 C 0.1864(7) 0.3773(7) 1.0273(6) 0.035(2) Uani 1 1 d . . . . .
H12 H 0.2058 0.3103 1.0654 0.042 Uiso 1 1 calc R U . . .
C13 C 0.1293(6) 0.4471(6) 1.0647(6) 0.035(2) Uani 1 1 d . . . . .
H13 H 0.1094 0.4277 1.1298 0.041 Uiso 1 1 calc R U . . .
C14 C 0.0999(6) 0.5454(6) 1.0098(6) 0.035(2) Uani 1 1 d . . . . .
H14 H 0.0599 0.5938 1.0351 0.043 Uiso 1 1 calc R U . . .
C15 C 0.1327(6) 0.5685(6) 0.9152(6) 0.030(2) Uani 1 1 d . . . . .
H15 H 0.1135 0.6349 0.8756 0.036 Uiso 1 1 calc R U . . .
C16 C 0.4381(6) 0.5014(6) 0.7863(5) 0.031(2) Uani 1 1 d . . . . .
H16 H 0.4471 0.4330 0.8078 0.037 Uiso 1 1 calc R U . . .
C17 C 0.5128(7) 0.5362(7) 0.7878(6) 0.037(2) Uani 1 1 d . . . . .
H17 H 0.5731 0.4910 0.8096 0.044 Uiso 1 1 calc R U . . .
C18 C 0.5030(7) 0.6358(6) 0.7581(6) 0.040(2) Uani 1 1 d . . . . .
H18 H 0.5551 0.6600 0.7583 0.048 Uiso 1 1 calc R U . . .
C19 C 0.4134(6) 0.6971(7) 0.7283(6) 0.039(2) Uani 1 1 d . . . . .
H19 H 0.4026 0.7658 0.7082 0.046 Uiso 1 1 calc R U . . .
C20 C 0.3391(6) 0.6606(6) 0.7271(6) 0.0291(19) Uani 1 1 d . . . . .
C21 C 0.2421(6) 0.7196(6) 0.6955(5) 0.0278(19) Uani 1 1 d . . . . .
C22 C 0.2051(6) 0.8205(6) 0.6665(5) 0.0282(19) Uani 1 1 d . . . . .
H22 H 0.2447 0.8595 0.6646 0.034 Uiso 1 1 calc R U . . .
C23 C 0.1093(6) 0.8646(6) 0.6402(5) 0.0260(19) Uani 1 1 d . . . . .
C24 C 0.0525(6) 0.8055(6) 0.6444(5) 0.0286(19) Uani 1 1 d . . . . .
H24 H -0.0127 0.8339 0.6266 0.034 Uiso 1 1 calc R U . . .
C25 C 0.0919(6) 0.7056(6) 0.6746(5) 0.0237(18) Uani 1 1 d . . . . .
C26 C 0.0468(6) 0.6300(6) 0.6876(6) 0.032(2) Uani 1 1 d . . . . .
C27 C -0.0527(6) 0.6489(6) 0.6733(5) 0.029(2) Uani 1 1 d . . . . .
H27 H -0.0948 0.7136 0.6542 0.035 Uiso 1 1 calc R U . . .
C28 C -0.0859(7) 0.5702(7) 0.6881(6) 0.037(2) Uani 1 1 d . . . . .
H28 H -0.1516 0.5806 0.6776 0.044 Uiso 1 1 calc R U . . .
C29 C -0.0250(7) 0.4765(7) 0.7181(6) 0.038(2) Uani 1 1 d . . . . .
H29 H -0.0477 0.4220 0.7282 0.046 Uiso 1 1 calc R U . . .
C30 C 0.0694(7) 0.4639(6) 0.7331(6) 0.034(2) Uani 1 1 d . . . . .
H30 H 0.1110 0.3992 0.7548 0.041 Uiso 1 1 calc R U . . .
C31 C 0.3960(7) 0.0815(6) 0.8937(6) 0.035(2) Uani 1 1 d . . . . .
C32 C 0.3411(7) 0.0248(6) 0.9615(6) 0.040(2) Uani 1 1 d . . . . .
H32 H 0.2821 0.0550 0.9911 0.047 Uiso 1 1 calc R U . . .
C33 C 0.3717(8) -0.0756(7) 0.9864(7) 0.044(2) Uani 1 1 d . . . . .
H33 H 0.3320 -0.1133 1.0316 0.053 Uiso 1 1 calc R U . . .
C34 C 0.4584(7) -0.1226(6) 0.9474(7) 0.039(2) Uani 1 1 d . . . . .
C35 C 0.5144(7) -0.0653(7) 0.8793(8) 0.047(3) Uani 1 1 d . . . . .
H35 H 0.5745 -0.0964 0.8518 0.056 Uiso 1 1 calc R U . . .
C36 C 0.4843(7) 0.0349(7) 0.8515(8) 0.047(3) Uani 1 1 d . . . . .
H36 H 0.5225 0.0725 0.8042 0.056 Uiso 1 1 calc R U . . .
C37 C 0.4902(7) -0.2273(7) 0.9697(7) 0.042(2) Uani 1 1 d . . . . .
C38 C 0.5234(7) -0.3136(6) 0.9798(7) 0.039(2) Uani 1 1 d . . . . .
C39 C 0.6730(7) -0.5708(6) 0.9705(6) 0.031(2) Uani 1 1 d . . . . .
C41 C 0.0697(6) 0.9721(6) 0.6117(5) 0.0219(17) Uani 1 1 d . . . . .
C42 C -0.0281(7) 1.0145(6) 0.6323(6) 0.034(2) Uani 1 1 d . . . . .
H42 H -0.0710 0.9741 0.6613 0.041 Uiso 1 1 calc R U . . .
C43 C -0.0656(6) 1.1150(6) 0.6116(6) 0.033(2) Uani 1 1 d . . . . .
H43 H -0.1337 1.1428 0.6244 0.039 Uiso 1 1 calc R U . . .
C44 C -0.0026(7) 1.1749(6) 0.5720(6) 0.030(2) Uani 1 1 d . . . . .
C45 C 0.0958(6) 1.1321(6) 0.5472(5) 0.0266(19) Uani 1 1 d . . . . .
H45 H 0.1389 1.1720 0.5172 0.032 Uiso 1 1 calc R U . . .
C46 C 0.1309(6) 1.0318(6) 0.5659(6) 0.0289(19) Uani 1 1 d . . . . .
H46 H 0.1973 1.0042 0.5472 0.035 Uiso 1 1 calc R U . . .
C47 C -0.0382(6) 1.2803(6) 0.5527(6) 0.031(2) Uani 1 1 d . . . . .
C48 C -0.0667(6) 1.3627(6) 0.5373(6) 0.030(2) Uani 1 1 d . . . . .
C49 C -0.1763(6) 1.6473(6) 0.4464(6) 0.0275(19) Uani 1 1 d . . . . .
C51A C -0.282(3) 1.833(2) 0.386(3) 0.031(9) Uiso 0.35(3) 1 d . . P A 1
C52A C -0.357(2) 1.860(2) 0.449(3) 0.036(9) Uiso 0.35(3) 1 d . . P A 1
C53A C -0.405(2) 1.958(2) 0.401(2) 0.025(7) Uiso 0.35(3) 1 d . . P A 1
H53A H -0.4636 1.9922 0.4276 0.030 Uiso 0.35(3) 1 calc R U P A 1
C54A C -0.343(3) 2.022(2) 0.274(2) 0.027(8) Uiso 0.35(3) 1 d . . P A 1
H54A H -0.3686 2.0900 0.2444 0.032 Uiso 0.35(3) 1 calc R U P A 1
C55A C -0.265(2) 1.9717(18) 0.226(2) 0.025(7) Uiso 0.35(3) 1 d . . P A 1
H55A H -0.2322 1.9928 0.1652 0.029 Uiso 0.35(3) 1 calc R U P A 1
C56A C -0.251(2) 1.881(2) 0.297(3) 0.028(9) Uiso 0.35(3) 1 d . . P A 1
C57A C -0.382(4) 1.794(4) 0.538(4) 0.09(2) Uiso 0.35(3) 1 d . . P A 1
H57A H -0.3353 1.7297 0.5491 0.109 Uiso 0.35(3) 1 calc R U P A 1
H57B H -0.4486 1.7897 0.5402 0.109 Uiso 0.35(3) 1 calc R U P A 1
H57C H -0.3805 1.8193 0.5865 0.109 Uiso 0.35(3) 1 calc R U P A 1
C58A C -0.163(3) 1.842(3) 0.240(3) 0.060(12) Uiso 0.35(3) 1 d . . P A 1
H58A H -0.1800 1.8604 0.1765 0.071 Uiso 0.35(3) 1 calc R U P A 1
H58B H -0.1409 1.7708 0.2681 0.071 Uiso 0.35(3) 1 calc R U P A 1
H58C H -0.1107 1.8698 0.2380 0.071 Uiso 0.35(3) 1 calc R U P A 1
C51B C -0.2614(13) 1.8282(12) 0.3648(14) 0.026(5) Uiso 0.65(3) 1 d . . P A 2
C52B C -0.3423(14) 1.8725(12) 0.4169(15) 0.031(5) Uiso 0.65(3) 1 d . . P A 2
C53B C -0.3882(17) 1.9791(18) 0.367(2) 0.063(6) Uiso 0.65(3) 1 d . . P A 2
H53B H -0.4356 2.0138 0.4032 0.075 Uiso 0.65(3) 1 calc R U P A 2
C54B C -0.2980(17) 1.9800(13) 0.2508(15) 0.043(5) Uiso 0.65(3) 1 d . . P A 2
H54B H -0.2846 2.0245 0.1908 0.052 Uiso 0.65(3) 1 calc R U P A 2
C55B C -0.3738(17) 2.0163(14) 0.3014(17) 0.045(5) Uiso 0.65(3) 1 d . . P A 2
H55B H -0.4156 2.0797 0.2736 0.054 Uiso 0.65(3) 1 calc R U P A 2
C56B C -0.2285(16) 1.8776(13) 0.2740(15) 0.036(5) Uiso 0.65(3) 1 d . . P A 2
C57B C -0.3723(16) 1.8173(17) 0.5193(17) 0.042(5) Uiso 0.65(3) 1 d . . P A 2
H57D H -0.4289 1.8605 0.5431 0.051 Uiso 0.65(3) 1 calc R U P A 2
H57E H -0.3173 1.7965 0.5568 0.051 Uiso 0.65(3) 1 calc R U P A 2
H57F H -0.3897 1.7599 0.5232 0.051 Uiso 0.65(3) 1 calc R U P A 2
C58B C -0.1453(15) 1.8215(15) 0.2251(14) 0.047(6) Uiso 0.65(3) 1 d . . P A 2
H58D H -0.1222 1.8669 0.1671 0.057 Uiso 0.65(3) 1 calc R U P A 2
H58E H -0.1676 1.7760 0.2104 0.057 Uiso 0.65(3) 1 calc R U P A 2
H58F H -0.0916 1.7849 0.2655 0.057 Uiso 0.65(3) 1 calc R U P A 2
C61 C 0.7881(7) -0.7189(7) 0.9311(6) 0.037(2) Uani 1 1 d . . . . .
C62 C 0.8253(7) -0.8044(7) 1.0026(7) 0.042(2) Uani 1 1 d . . . . .
C63 C 0.8885(7) -0.8809(7) 0.9766(8) 0.051(3) Uani 1 1 d . . . . .
H63 H 0.9169 -0.9404 1.0234 0.061 Uiso 1 1 calc R U . . .
C64 C 0.9111(8) -0.8726(9) 0.8839(9) 0.059(3) Uani 1 1 d . . . . .
H64 H 0.9516 -0.9271 0.8673 0.071 Uiso 1 1 calc R U . . .
C65 C 0.8747(8) -0.7852(9) 0.8163(8) 0.059(3) Uani 1 1 d . . . . .
H65 H 0.8949 -0.7794 0.7529 0.071 Uiso 1 1 calc R U . . .
C66 C 0.8108(7) -0.7059(7) 0.8350(7) 0.042(2) Uani 1 1 d . . . . .
C67 C 0.8002(9) -0.8096(8) 1.1035(7) 0.060(3) Uani 1 1 d . . . . .
H67A H 0.8138 -0.7548 1.1104 0.091 Uiso 1 1 calc R U . . .
H67B H 0.8402 -0.8712 1.1439 0.091 Uiso 1 1 calc R U . . .
H67C H 0.7305 -0.8060 1.1214 0.091 Uiso 1 1 calc R U . . .
C68 C 0.7675(7) -0.6139(8) 0.7623(7) 0.056(3) Uani 1 1 d . . . . .
H68A H 0.8040 -0.6127 0.7018 0.083 Uiso 1 1 calc R U . . .
H68B H 0.7708 -0.5589 0.7768 0.083 Uiso 1 1 calc R U . . .
H68C H 0.6988 -0.6087 0.7599 0.083 Uiso 1 1 calc R U . . .
Cl1 Cl 0.37091(18) 0.8548(2) 0.45486(18) 0.0507(7) Uani 1 1 d D . . . .
O1A O 0.4375(7) 0.8684(10) 0.3729(7) 0.034(3) Uiso 0.67(3) 1 d D . P B 1
O2A O 0.2739(7) 0.8649(11) 0.4422(8) 0.051(4) Uiso 0.67(3) 1 d D . P B 1
O3A O 0.3754(10) 0.9080(10) 0.5083(9) 0.044(4) Uiso 0.67(3) 1 d D . P B 1
O4A O 0.4044(9) 0.7487(7) 0.5152(8) 0.047(4) Uiso 0.67(3) 1 d D . P B 1
O1B O 0.4483(19) 0.830(3) 0.3877(19) 0.071(10) Uiso 0.33(3) 1 d D . P B 2
O2B O 0.2769(14) 0.916(2) 0.4225(18) 0.060(9) Uiso 0.33(3) 1 d D . P B 2
O3B O 0.391(2) 0.878(3) 0.529(2) 0.062(10) Uiso 0.33(3) 1 d D . P B 2
O4B O 0.362(4) 0.7573(19) 0.482(3) 0.130(16) Uiso 0.33(3) 1 d D . P B 2
Cl2A Cl 0.0893(5) 0.1673(5) 0.1063(6) 0.031(2) Uiso 0.53(3) 1 d . . P C 1
O5A O 0.0918(16) 0.2135(17) -0.0022(14) 0.064(6) Uiso 0.53(3) 1 d . . P C 1
O6A O 0.1849(16) 0.1442(17) 0.1255(16) 0.051(7) Uiso 0.53(3) 1 d . . P C 1
O7A O 0.0404(14) 0.0891(11) 0.1426(14) 0.063(6) Uiso 0.53(3) 1 d . . P C 1
O8A O 0.0466(15) 0.2301(13) 0.1615(13) 0.068(6) Uiso 0.53(3) 1 d . . P C 1
Cl2B Cl 0.0861(7) 0.1638(8) 0.0887(11) 0.060(3) Uiso 0.47(3) 1 d . . P C 2
O5B O 0.0716(15) 0.2399(16) 0.0052(13) 0.046(6) Uiso 0.47(3) 1 d . . P C 2
O6B O 0.188(2) 0.128(2) 0.116(2) 0.062(9) Uiso 0.47(3) 1 d . . P C 2
O7B O 0.0754(18) 0.0751(16) 0.1015(19) 0.081(8) Uiso 0.47(3) 1 d . . P C 2
O8B O 0.0134(19) 0.2171(15) 0.1435(15) 0.075(7) Uiso 0.47(3) 1 d . . P C 2
N12 N 0.3980(7) 0.7277(7) 0.2379(7) 0.062(3) Uani 1 1 d . . . . .
C83 C 0.2851(8) 0.9061(7) 0.2153(7) 0.049(3) Uani 1 1 d . . . . .
H83A H 0.3148 0.9523 0.1636 0.074 Uiso 1 1 calc R U . . .
H83B H 0.2781 0.9206 0.2724 0.074 Uiso 1 1 calc R U . . .
H83C H 0.2202 0.9121 0.2006 0.074 Uiso 1 1 calc R U . . .
C84 C 0.3472(8) 0.8074(9) 0.2291(7) 0.053(3) Uani 1 1 d . . . . .
N11A N 0.709(2) 0.7120(16) 0.7463(19) 0.059(3) Uiso 0.47(2) 1 d D U P D 1
C81A C 0.731(2) 0.7864(17) 0.727(2) 0.059(3) Uiso 0.47(2) 1 d D U P D 1
C82A C 0.781(2) 0.8651(17) 0.7005(18) 0.059(3) Uiso 0.47(2) 1 d D U P D 1
H82A H 0.8521 0.8369 0.6937 0.070 Uiso 0.47(2) 1 calc R U P D 1
H82B H 0.7638 0.8940 0.7494 0.070 Uiso 0.47(2) 1 calc R U P D 1
H82C H 0.7593 0.9157 0.6412 0.070 Uiso 0.47(2) 1 calc R U P D 1
N11B N 0.6905(18) 0.7137(14) 0.7664(17) 0.059(3) Uiso 0.53(2) 1 d D U P D 2
C81B C 0.6934(18) 0.7966(14) 0.7227(18) 0.059(3) Uiso 0.53(2) 1 d D U P D 2
C82B C 0.716(2) 0.8934(14) 0.6932(15) 0.059(3) Uiso 0.53(2) 1 d D U P D 2
H82D H 0.7370 0.8985 0.7465 0.070 Uiso 0.53(2) 1 calc R U P D 2
H82E H 0.6574 0.9469 0.6717 0.070 Uiso 0.53(2) 1 calc R U P D 2
H82F H 0.7691 0.8973 0.6425 0.070 Uiso 0.53(2) 1 calc R U P D 2

loop_
_atom_site_aniso_label
_atom_site_aniso_U_11
_atom_site_aniso_U_22
_atom_site_aniso_U_33
_atom_site_aniso_U_23
_atom_site_aniso_U_13
_atom_site_aniso_U_12
Au1 0.0368(2) 0.02603(19) 0.0291(2) -0.00956(15) -0.00490(16) -0.00768(15)
Au2 0.0474(2) 0.02567(19) 0.0296(2) -0.00653(15) -0.00670(17) -0.01122(17)
Fe1 0.0320(6) 0.0239(6) 0.0176(6) -0.0056(5) -0.0006(5) -0.0100(5)
N1 0.034(4) 0.028(4) 0.014(3) 0.002(3) -0.004(3) -0.015(3)
N2 0.029(4) 0.023(4) 0.018(4) -0.001(3) -0.003(3) -0.008(3)
N3 0.032(4) 0.020(3) 0.025(4) -0.006(3) -0.004(3) -0.008(3)
N4 0.034(4) 0.035(4) 0.019(4) -0.010(3) 0.003(3) -0.009(3)
N5 0.033(4) 0.023(4) 0.015(3) -0.006(3) -0.001(3) -0.007(3)
N6 0.042(4) 0.022(4) 0.021(4) -0.005(3) -0.001(3) -0.015(3)
N7 0.043(5) 0.041(5) 0.031(4) -0.008(4) -0.005(4) -0.021(4)
N9 0.034(4) 0.038(5) 0.048(5) -0.016(4) -0.008(4) -0.013(4)
C1 0.038(5) 0.033(5) 0.022(5) -0.003(4) -0.004(4) -0.019(4)
C2 0.028(5) 0.058(6) 0.028(5) -0.023(5) 0.007(4) -0.016(5)
C3 0.053(6) 0.054(6) 0.024(5) -0.021(5) 0.002(4) -0.023(5)
C4 0.053(6) 0.045(6) 0.030(5) -0.016(5) 0.008(5) -0.028(5)
C5 0.025(4) 0.029(5) 0.038(5) -0.018(4) -0.002(4) -0.007(4)
C6 0.030(5) 0.033(5) 0.024(5) -0.013(4) 0.004(4) -0.013(4)
C7 0.034(5) 0.027(5) 0.035(5) -0.015(4) -0.001(4) -0.007(4)
C8 0.039(5) 0.024(4) 0.026(5) -0.007(4) -0.009(4) -0.012(4)
C9 0.036(5) 0.028(5) 0.028(5) -0.007(4) -0.005(4) -0.007(4)
C10 0.032(5) 0.024(4) 0.024(4) -0.005(4) -0.002(4) -0.006(4)
C11 0.029(5) 0.028(4) 0.019(4) -0.002(3) -0.004(4) -0.011(4)
C12 0.058(6) 0.035(5) 0.018(4) -0.007(4) 0.005(4) -0.027(5)
C13 0.041(5) 0.041(5) 0.014(4) -0.010(4) 0.006(4) -0.007(4)
C14 0.041(5) 0.034(5) 0.030(5) -0.016(4) 0.004(4) -0.007(4)
C15 0.027(5) 0.034(5) 0.029(5) -0.014(4) 0.001(4) -0.007(4)
C16 0.033(5) 0.033(5) 0.014(4) 0.004(4) -0.002(4) -0.007(4)
C17 0.040(6) 0.042(6) 0.027(5) -0.016(4) -0.007(4) -0.002(4)
C18 0.041(6) 0.035(5) 0.033(5) 0.003(4) -0.007(4) -0.014(4)
C19 0.034(5) 0.037(5) 0.042(6) -0.003(4) -0.013(4) -0.014(4)
C20 0.041(5) 0.024(4) 0.022(4) -0.005(4) -0.001(4) -0.012(4)
C21 0.035(5) 0.029(5) 0.017(4) -0.003(3) -0.002(4) -0.011(4)
C22 0.035(5) 0.032(5) 0.022(4) -0.010(4) 0.005(4) -0.019(4)
C23 0.036(5) 0.032(5) 0.013(4) -0.006(3) -0.002(4) -0.016(4)
C24 0.034(5) 0.030(5) 0.020(4) -0.005(4) -0.004(4) -0.009(4)
C25 0.024(4) 0.035(5) 0.014(4) -0.009(3) 0.004(3) -0.013(4)
C26 0.041(5) 0.039(5) 0.019(4) -0.010(4) 0.004(4) -0.021(4)
C27 0.036(5) 0.033(5) 0.019(4) -0.004(4) 0.004(4) -0.020(4)
C28 0.039(5) 0.045(6) 0.033(5) -0.018(4) -0.002(4) -0.016(5)
C29 0.046(6) 0.047(6) 0.028(5) -0.012(4) 0.001(4) -0.024(5)
C30 0.049(6) 0.026(5) 0.030(5) -0.013(4) 0.013(4) -0.017(4)
C31 0.045(6) 0.033(5) 0.031(5) -0.011(4) -0.009(4) -0.012(4)
C32 0.052(6) 0.028(5) 0.034(5) -0.007(4) -0.011(5) -0.004(4)
C33 0.056(7) 0.037(5) 0.037(6) -0.007(5) -0.008(5) -0.016(5)
C34 0.054(6) 0.021(4) 0.041(6) -0.002(4) -0.024(5) -0.009(4)
C35 0.043(6) 0.030(5) 0.070(8) -0.021(5) -0.013(5) -0.005(5)
C36 0.041(6) 0.033(5) 0.068(7) -0.018(5) 0.000(5) -0.013(5)
C37 0.049(6) 0.044(6) 0.039(6) -0.018(5) -0.013(5) -0.011(5)
C38 0.055(6) 0.026(5) 0.036(6) -0.006(4) -0.014(5) -0.008(4)
C39 0.044(5) 0.034(5) 0.020(5) -0.018(4) -0.001(4) -0.008(4)
C41 0.026(4) 0.026(4) 0.016(4) -0.006(3) 0.000(3) -0.012(3)
C42 0.037(5) 0.033(5) 0.032(5) -0.007(4) -0.003(4) -0.014(4)
C43 0.030(5) 0.031(5) 0.038(5) -0.014(4) 0.000(4) -0.009(4)
C44 0.044(5) 0.026(4) 0.018(4) -0.007(4) -0.009(4) -0.006(4)
C45 0.038(5) 0.027(4) 0.018(4) -0.002(3) -0.007(4) -0.017(4)
C46 0.027(5) 0.034(5) 0.024(5) -0.009(4) -0.004(4) -0.007(4)
C47 0.038(5) 0.039(6) 0.018(4) -0.012(4) -0.003(4) -0.008(4)
C48 0.033(5) 0.024(5) 0.033(5) -0.019(4) -0.005(4) 0.004(4)
C49 0.025(5) 0.036(5) 0.024(5) -0.013(4) 0.002(4) -0.012(4)
C61 0.035(5) 0.040(5) 0.038(5) -0.021(4) 0.004(4) -0.009(4)
C62 0.047(6) 0.037(5) 0.049(6) -0.022(5) 0.000(5) -0.014(5)
C63 0.045(6) 0.040(6) 0.076(8) -0.031(6) -0.023(6) 0.001(5)
C64 0.050(7) 0.068(8) 0.075(9) -0.054(7) 0.000(6) -0.004(6)
C65 0.053(7) 0.081(9) 0.043(7) -0.041(6) -0.004(5) 0.005(6)
C66 0.031(5) 0.056(6) 0.042(6) -0.026(5) 0.001(4) -0.010(5)
C67 0.091(9) 0.045(6) 0.037(6) -0.004(5) 0.000(6) -0.025(6)
C68 0.038(6) 0.077(8) 0.039(6) -0.013(6) -0.009(5) -0.005(6)
Cl1 0.0384(14) 0.0756(19) 0.0442(15) -0.0329(14) 0.0032(11) -0.0133(13)
N12 0.060(6) 0.056(6) 0.062(7) -0.001(5) -0.013(5) -0.027(5)
C83 0.061(7) 0.052(6) 0.038(6) -0.012(5) 0.001(5) -0.026(6)
C84 0.055(7) 0.062(8) 0.037(6) -0.006(6) 0.001(5) -0.026(6)

loop_
_atom_type_symbol
_atom_type_description
_atom_type_scat_dispersion_real
_atom_type_scat_dispersion_imag
_atom_type_scat_source
C C 0.0033 0.0016 'International Tables Vol C Tables 4.2.6.8 and 6.1.1.4'
H H 0.0000 0.0000 'International Tables Vol C Tables 4.2.6.8 and 6.1.1.4'
N N 0.0061 0.0033 'International Tables Vol C Tables 4.2.6.8 and 6.1.1.4'
O O 0.0106 0.0060 'International Tables Vol C Tables 4.2.6.8 and 6.1.1.4'
Cl Cl 0.1484 0.1585 'International Tables Vol C Tables 4.2.6.8 and 6.1.1.4'
Fe Fe 0.3463 0.8444 'International Tables Vol C Tables 4.2.6.8 and 6.1.1.4'
Au Au -2.0133 8.8022 'International Tables Vol C Tables 4.2.6.8 and 6.1.1.4'

loop_
_geom_angle_atom_site_label_1
_geom_angle_atom_site_label_2
_geom_angle_atom_site_label_3
_geom_angle
_geom_angle_site_symmetry_3
C49 Au1 C48 172.6(4) .
C49 Au1 Au1 103.4(2) 2_586
C48 Au1 Au1 83.0(3) 2_586
C39 Au2 C38 171.5(4) .
N5 Fe1 N2 179.1(3) .
N5 Fe1 N6 80.9(3) .
N2 Fe1 N6 99.8(3) .
N5 Fe1 N3 98.2(3) .
N2 Fe1 N3 81.2(3) .
N6 Fe1 N3 89.3(3) .
N5 Fe1 N1 99.6(3) .
N2 Fe1 N1 81.0(3) .
N6 Fe1 N1 93.4(3) .
N3 Fe1 N1 162.2(3) .
N5 Fe1 N4 81.1(3) .
N2 Fe1 N4 98.3(3) .
N6 Fe1 N4 161.9(3) .
N3 Fe1 N4 93.5(3) .
N1 Fe1 N4 89.3(3) .
C1 N1 C5 117.8(7) .
C1 N1 Fe1 127.8(6) .
C5 N1 Fe1 114.2(5) .
C6 N2 C10 120.7(7) .
C6 N2 Fe1 119.7(5) .
C10 N2 Fe1 119.6(5) .
C15 N3 C11 118.2(7) .
C15 N3 Fe1 127.0(6) .
C11 N3 Fe1 114.8(5) .
C16 N4 C20 119.0(8) .
C16 N4 Fe1 126.8(6) .
C20 N4 Fe1 114.2(6) .
C21 N5 C25 120.2(7) .
C21 N5 Fe1 119.4(5) .
C25 N5 Fe1 120.4(5) .
C30 N6 C26 118.6(8) .
C30 N6 Fe1 127.5(6) .
C26 N6 Fe1 113.9(6) .
C39 N7 C61 176.4(9) .
C49 N9 C51B 175.9(12) .
C49 N9 C51A 168.2(17) .
N1 C1 C2 122.5(8) .
C3 C2 C1 117.3(9) .
C4 C3 C2 122.2(9) .
C3 C4 C5 119.3(9) .
N1 C5 C4 120.8(8) .
N1 C5 C6 112.8(7) .
C4 C5 C6 126.4(8) .
N2 C6 C7 121.2(7) .
N2 C6 C5 112.2(7) .
C7 C6 C5 126.6(7) .
C6 C7 C8 118.2(7) .
C9 C8 C7 119.7(8) .
C9 C8 C31 121.1(8) .
C7 C8 C31 119.2(7) .
C8 C9 C10 118.7(8) .
N2 C10 C9 121.3(7) .
N2 C10 C11 111.4(7) .
C9 C10 C11 127.3(7) .
N3 C11 C12 122.5(8) .
N3 C11 C10 113.1(7) .
C12 C11 C10 124.5(7) .
C11 C12 C13 117.9(8) .
C12 C13 C14 121.7(8) .
C13 C14 C15 116.0(8) .
N3 C15 C14 123.8(8) .
N4 C16 C17 120.8(8) .
C16 C17 C18 121.9(9) .
C19 C18 C17 116.1(9) .
C18 C19 C20 121.1(9) .
N4 C20 C19 121.1(8) .
N4 C20 C21 113.8(7) .
C19 C20 C21 125.2(8) .
N5 C21 C22 120.7(8) .
N5 C21 C20 111.6(7) .
C22 C21 C20 127.7(8) .
C21 C22 C23 119.7(8) .
C24 C23 C22 118.9(8) .
C24 C23 C41 121.9(7) .
C22 C23 C41 119.2(7) .
C25 C24 C23 119.4(8) .
N5 C25 C24 121.1(7) .
N5 C25 C26 109.5(7) .
C24 C25 C26 129.3(8) .
N6 C26 C27 120.9(8) .
N6 C26 C25 115.3(8) .
C27 C26 C25 123.8(8) .
C28 C27 C26 117.7(8) .
C27 C28 C29 120.8(9) .
C30 C29 C28 118.1(9) .
N6 C30 C29 123.9(9) .
C32 C31 C36 118.9(8) .
C32 C31 C8 121.2(8) .
C36 C31 C8 119.7(8) .
C33 C32 C31 120.3(9) .
C34 C33 C32 121.7(9) .
C33 C34 C35 118.0(8) .
C33 C34 C37 122.7(9) .
C35 C34 C37 119.1(9) .
C36 C35 C34 121.4(9) .
C35 C36 C31 119.6(9) .
C38 C37 C34 173.1(11) .
C37 C38 Au2 171.7(9) .
N7 C39 Au2 173.5(8) .
C42 C41 C46 118.8(7) .
C42 C41 C23 120.7(7) .
C46 C41 C23 120.5(7) .
C41 C42 C43 121.6(8) .
C42 C43 C44 119.8(8) .
C43 C44 C45 118.3(7) .
C43 C44 C47 121.5(8) .
C45 C44 C47 120.2(8) .
C46 C45 C44 120.8(8) .
C41 C46 C45 120.4(8) .
C48 C47 C44 179.5(10) .
C47 C48 Au1 173.5(8) .
N9 C49 Au1 174.5(8) .
C56A C51A C52A 134(4) .
C56A C51A N9 106(3) .
C52A C51A N9 120(3) .
C51A C52A C53A 105(3) .
C51A C52A C57A 125(3) .
C53A C52A C57A 130(4) .
C52A C53A C54A 117(2) .
C55A C54A C53A 124(2) .
C56A C55A C54A 96(3) .
C56A C55A C58A 47(2) .
C54A C55A C58A 143(2) .
C51A C56A C55A 144(3) .
C51A C56A C58A 127(3) .
C55A C56A C58A 89(3) .
C56A C58A C55A 44(2) .
C56B C51B N9 122.1(15) .
C56B C51B C52B 123.5(17) .
N9 C51B C52B 114.5(15) .
C51B C52B C53B 114.5(17) .
C51B C52B C57B 121.9(15) .
C53B C52B C57B 123.4(18) .
C55B C53B C52B 126(3) .
C55B C53B C54B 34.0(17) .
C52B C53B C54B 92.7(14) .
C55B C54B C56B 130(2) .
C55B C54B C53B 24.7(11) .
C56B C54B C53B 105.2(17) .
C53B C55B C54B 121(2) .
C51B C56B C58B 118.3(16) .
C51B C56B C54B 104(2) .
C58B C56B C54B 137(2) .
C62 C61 N7 118.6(8) .
C62 C61 C66 124.4(8) .
N7 C61 C66 117.1(8) .
C63 C62 C61 116.5(9) .
C63 C62 C67 123.1(10) .
C61 C62 C67 120.3(8) .
C64 C63 C62 121.4(10) .
C65 C64 C63 119.4(10) .
C66 C65 C64 123.5(10) .
C65 C66 C61 114.7(10) .
C65 C66 C68 123.5(10) .
C61 C66 C68 121.8(9) .
O3A Cl1 O2A 112.8(7) .
O3A Cl1 O1A 112.2(8) .
O2A Cl1 O1A 116.0(6) .
O1B Cl1 O2B 118.1(16) .
O1B Cl1 O3B 120.4(17) .
O2B Cl1 O3B 110.1(16) .
O1B Cl1 O4B 87(2) .
O2B Cl1 O4B 103(2) .
O3B Cl1 O4B 115(2) .
O3A Cl1 O4A 105.7(7) .
O2A Cl1 O4A 102.1(7) .
O1A Cl1 O4A 106.8(7) .
O6A Cl2A O8A 96.5(14) .
O6A Cl2A O7A 118.1(13) .
O8A Cl2A O7A 107.0(10) .
O6A Cl2A O5A 105.0(13) .
O8A Cl2A O5A 119.1(12) .
O7A Cl2A O5A 111.0(11) .
O7B Cl2B O5B 121.8(17) .
O7B Cl2B O8B 114.6(14) .
O5B Cl2B O8B 94.9(15) .
O7B Cl2B O6B 97.2(16) .
O5B Cl2B O6B 114.5(16) .
O8B Cl2B O6B 115.2(16) .
N12 C84 C83 178.3(12) .
N11A C81A C82A 167(3) .
N11B C81B C82B 161(3) .

loop_
_geom_bond_atom_site_label_1
_geom_bond_atom_site_label_2
_geom_bond_distance
_geom_bond_site_symmetry_2
Au1 C49 1.929(9) .
Au1 C48 2.000(8) .
Au1 Au1 3.3272(8) 2_586
Au2 C39 1.935(8) .
Au2 C38 1.972(9) .
Fe1 N5 1.874(6) .
Fe1 N2 1.883(6) .
Fe1 N6 1.969(7) .
Fe1 N3 1.970(7) .
Fe1 N1 1.971(7) .
Fe1 N4 1.981(7) .
N1 C1 1.348(10) .
N1 C5 1.384(10) .
N2 C6 1.338(10) .
N2 C10 1.342(10) .
N3 C15 1.332(10) .
N3 C11 1.361(10) .
N4 C16 1.344(10) .
N4 C20 1.356(10) .
N5 C21 1.351(10) .
N5 C25 1.370(10) .
N6 C30 1.321(10) .
N6 C26 1.367(11) .
N7 C39 1.165(10) .
N7 C61 1.397(11) .
N9 C49 1.171(11) .
N9 C51B 1.395(18) .
N9 C51A 1.50(4) .
C1 C2 1.403(12) .
C2 C3 1.379(13) .
C3 C4 1.326(12) .
C4 C5 1.402(12) .
C5 C6 1.464(11) .
C6 C7 1.384(11) .
C7 C8 1.421(11) .
C8 C9 1.364(11) .
C8 C31 1.492(11) .
C9 C10 1.399(11) .
C10 C11 1.485(11) .
C11 C12 1.373(11) .
C12 C13 1.376(11) .
C13 C14 1.393(12) .
C14 C15 1.395(11) .
C16 C17 1.367(12) .
C17 C18 1.393(12) .
C18 C19 1.376(12) .
C19 C20 1.380(12) .
C20 C21 1.463(11) .
C21 C22 1.388(11) .
C22 C23 1.398(11) .
C23 C24 1.397(11) .
C23 C41 1.481(11) .
C24 C25 1.378(11) .
C25 C26 1.451(11) .
C26 C27 1.422(12) .
C27 C28 1.377(12) .
C28 C29 1.377(12) .
C29 C30 1.375(13) .
C31 C32 1.384(12) .
C31 C36 1.415(13) .
C32 C33 1.381(12) .
C33 C34 1.379(13) .
C34 C35 1.400(13) .
C34 C37 1.445(12) .
C35 C36 1.375(12) .
C37 C38 1.218(12) .
C41 C42 1.380(11) .
C41 C46 1.386(11) .
C42 C43 1.394(11) .
C43 C44 1.400(12) .
C44 C45 1.402(11) .
C44 C47 1.464(11) .
C45 C46 1.393(11) .
C47 C48 1.144(11) .
C51A C56A 1.36(5) .
C51A C52A 1.38(5) .
C52A C53A 1.41(4) .
C52A C57A 1.43(6) .
C53A C54A 2.01(5) .
C54A C55A 1.40(4) .
C55A C56A 1.40(4) .
C55A C58A 2.02(6) .
C56A C58A 1.49(5) .
C51B C56B 1.39(3) .
C51B C52B 1.42(2) .
C52B C53B 1.50(3) .
C52B C57B 1.54(3) .
C53B C55B 0.98(4) .
C53B C54B 2.01(4) .
C54B C55B 1.31(3) .
C54B C56B 1.52(3) .
C56B C58B 1.49(3) .
C61 C62 1.385(13) .
C61 C66 1.416(13) .
C62 C63 1.381(12) .
C62 C67 1.518(14) .
C63 C64 1.380(15) .
C64 C65 1.367(15) .
C65 C66 1.365(13) .
C66 C68 1.467(13) .
Cl1 O3A 1.405(10) .
Cl1 O2A 1.410(10) .
Cl1 O1A 1.424(9) .
Cl1 O1B 1.43(2) .
Cl1 O2B 1.438(19) .
Cl1 O3B 1.44(2) .
Cl1 O4B 1.44(2) .
Cl1 O4A 1.510(9) .
Cl2A O6A 1.38(2) .
Cl2A O8A 1.451(18) .
Cl2A O7A 1.470(18) .
Cl2A O5A 1.56(2) .
Cl2B O7B 1.36(2) .
Cl2B O5B 1.37(2) .
Cl2B O8B 1.46(2) .
Cl2B O6B 1.48(3) .
N12 C84 1.179(13) .
C83 C84 1.450(15) .
N11A C81A 1.202(18) .
C81A C82A 1.50(2) .
N11B C81B 1.207(18) .
C81B C82B 1.51(2) .

loop_
_geom_hbond_atom_site_label_D
_geom_hbond_atom_site_label_H
_geom_hbond_atom_site_label_A
_geom_hbond_distance_DH
_geom_hbond_distance_HA
_geom_hbond_distance_DA
_geom_hbond_angle_DHA
C2 H2 N12 0.95 2.63 3.577(13) 172.4
